data_2200265
loop_
_publ_author_name
'Tu, Shu-Jiang'
'Deng, Xu'
'Du, Miao'
'Fang, Ya-Yin'
'Guo, Ya-Mei'
'Liu, Xiao-Hong'

_publ_section_title 9-(4-Chlorophenyl)-3,3,6,6-tetramethyl-1,2,3,4,5,6,7,8,9,10-decahydroacridine-1,8-dione
_journal_issue 5
_journal_name_full 'Acta Crystallographica Section E'
_journal_page_first o383
_journal_page_last o385
_journal_paper_doi 10.1107/S1600536801005189
_journal_volume 57
_journal_year 2001
_chemical_formula_iupac 'C23 H26 Cl N O2'
_chemical_formula_moiety 'C23 H26 Cl N O2'
_chemical_formula_sum 'C23 H26 Cl N O2'
_chemical_formula_weight 383.90
_chemical_name_systematic
;9-(4-Chlorophenyl)-3,3,6,6-tetramethyl-1,2,3,4,5,6,7,8,9,10-decahydroacridine-
1,8-dione
;
_space_group_IT_number 33
_symmetry_cell_setting orthorhombic
_symmetry_space_group_name_Hall 'P 2c -2n'
_symmetry_space_group_name_H-M 'P n a 21'
_cell_angle_alpha 90.00
_cell_angle_beta 90.00
_cell_angle_gamma 90.00
_cell_formula_units_Z 4
_cell_length_a 14.125(3)
_cell_length_b 14.118(3)
_cell_length_c 10.719(2)
_cell_measurement_reflns_used 1922
_cell_measurement_temperature 293(2)
_cell_measurement_theta_max 24.96
_cell_measurement_theta_min 2.04
_cell_volume 2137.5(8)
_computing_cell_refinement SMART
_computing_data_collection 'SMART (Bruker, 1998)'
_computing_data_reduction 'SAINT (Bruker, 1998)'
_computing_molecular_graphics 'SHELXTL (Bruker, 1998)'
_computing_structure_refinement 'SHELXL97 (Sheldrick, 1997)'
_computing_structure_solution 'SHELXS97 (Sheldrick, 1997)'
_diffrn_ambient_temperature 293(2)
_diffrn_measured_fraction_theta_full .998
_diffrn_measured_fraction_theta_max 2.04
_diffrn_measurement_device 'Bruker CCD'
_diffrn_measurement_method \w
_diffrn_radiation_monochromator graphite
_diffrn_radiation_source 'fine-focus sealed tube'
_diffrn_radiation_type MoK\a
_diffrn_radiation_wavelength .71073
_diffrn_reflns_av_R_equivalents .0000
_diffrn_reflns_av_sigmaI/netI .0342
_diffrn_reflns_limit_h_max 16
_diffrn_reflns_limit_h_min 0
_diffrn_reflns_limit_k_max 0
_diffrn_reflns_limit_k_min -16
_diffrn_reflns_limit_l_max 12
_diffrn_reflns_limit_l_min 0
_diffrn_reflns_number 1983
_diffrn_reflns_theta_full 24.96
_diffrn_reflns_theta_max 24.96
_diffrn_reflns_theta_min 2.04
_diffrn_standards_decay_% none
_diffrn_standards_interval_count none
_diffrn_standards_number none
_exptl_absorpt_coefficient_mu .195
_exptl_absorpt_correction_T_max .9713
_exptl_absorpt_correction_T_min .9348
_exptl_absorpt_correction_type none
_exptl_absorpt_process_details '[SAINT (Bruker 1998) and SADABS (Sheldrick, 1997)]'
_exptl_crystal_colour yellow
_exptl_crystal_density_diffrn 1.193
_exptl_crystal_density_method 'not measured'
_exptl_crystal_description prism
_exptl_crystal_F_000 816
_exptl_crystal_size_max .35
_exptl_crystal_size_mid .30
_exptl_crystal_size_min .15
_refine_diff_density_max .341
_refine_diff_density_min -.317
_refine_ls_abs_structure_details 'Flack (1983)'
_refine_ls_abs_structure_Flack .2(2)
_refine_ls_extinction_coef none
_refine_ls_extinction_method SHELXL97
_refine_ls_goodness_of_fit_ref 1.034
_refine_ls_hydrogen_treatment mixed
_refine_ls_matrix_type full
_refine_ls_number_parameters 248
_refine_ls_number_reflns 1983
_refine_ls_number_restraints 1
_refine_ls_restrained_S_all 1.034
_refine_ls_R_factor_all .0920
_refine_ls_R_factor_gt .0507
_refine_ls_shift/su_max <0.001
_refine_ls_shift/su_mean .000
_refine_ls_structure_factor_coef Fsqd
_refine_ls_weighting_details 'calc w = 1/[\s^2^(Fo^2^)+(0.1373P)^2^+0.7655P] where P = (Fo^2^+2Fc^2^)/3'
_refine_ls_weighting_scheme calc
_refine_ls_wR_factor_ref .2076
_reflns_number_gt 1361
_reflns_number_total 1983
_reflns_threshold_expression I>2\s(I)
_cod_data_source_file bt6029.cif
_cod_data_source_block I
_cod_depositor_comments
;
The following automatic conversions were performed:
'_symmetry_cell_setting' value 'Orthorhombic' changed to 'orthorhombic'
according to '/home/saulius/struct/CIF-dictionaries/cif_core.dic'
dictionary named 'cif_core.dic' version 2.4.1 from 2010-06-29.

Automatic conversion script
Id: cif_fix_enum 1527 2010-12-29 10:47:43Z saulius 

The following automatic conversions were performed:

'_symmetry_cell_setting' value 'Orthorhombic' changed to
'orthorhombic' according to
/home/saulius/struct/CIF-dictionaries/cif_core.dic dictionary named
'cif_core.dic' version 2.4.1 from 2010-06-29.

Automatic conversion script
Id: cif_fix_values 1715 2011-07-08 13:25:40Z adriana 
;
_cod_original_cell_volume 2137.5(7)
_cod_database_code 2200265
_cod_database_fobs_code 2200265

loop_
_symmetry_equiv_pos_as_xyz
'x, y, z'
'-x, -y, z+1/2'
'x+1/2, -y+1/2, z'
'-x+1/2, y+1/2, z+1/2'

loop_
_atom_site_label
_atom_site_fract_x
_atom_site_fract_y
_atom_site_fract_z
_atom_site_U_iso_or_equiv
_atom_site_adp_type
_atom_site_calc_flag
_atom_site_refinement_flags
_atom_site_occupancy
_atom_site_disorder_assembly
_atom_site_disorder_group
_atom_site_type_symbol
Cl1 .19784(19) .1389(2) .9628(2) .1191(12) Uani d . 1 . . Cl
O1 .3780(4) .5131(3) .6853(5) .0683(14) Uani d . 1 . . O
O2 .2317(3) .2663(3) .3833(5) .0629(13) Uani d . 1 . . O
N1 .5554(3) .3006(3) .4412(6) .0525(14) Uani d . 1 . . N
H1A .6112 .2808 .4226 .063 Uiso calc R 1 . . H
C1 .4562(5) .4831(5) .6499(6) .0514(16) Uani d . 1 . . C
C2 .5476(5) .5274(5) .6934(7) .066(2) Uani d . 1 . . C
H2A .5687 .4944 .7677 .079 Uiso calc R 1 . . H
H2B .5353 .5927 .7164 .079 Uiso calc R 1 . . H
C3 .6271(5) .5257(5) .5977(6) .0549(16) Uani d . 1 . . C
C4 .6387(4) .4260(5) .5504(8) .0570(18) Uani d . 1 . . C
H4A .6722 .3894 .6130 .068 Uiso calc R 1 . . H
H4B .6779 .4275 .4761 .068 Uiso calc R 1 . . H
C5 .5472(4) .3759(4) .5195(6) .0448(14) Uani d . 1 . . C
C6 .4622(4) .4019(4) .5649(6) .0436(14) Uani d . 1 . . C
C7 .3718(4) .3501(4) .5316(6) .0471(14) Uani d . 1 . . C
H7A .3258 .3969 .5017 .057 Uiso calc R 1 . . H
C8 .3911(4) .2809(4) .4267(5) .0417(13) Uani d . 1 . . C
C9 .4812(4) .2562(4) .3920(6) .0472(14) Uani d . 1 . . C
C10 .5027(5) .1841(5) .2929(7) .0590(17) Uani d . 1 . . C
H10A .5598 .1501 .3158 .071 Uiso calc R 1 . . H
H10B .5148 .2167 .2149 .071 Uiso calc R 1 . . H
C11 .4225(5) .1130(5) .2736(7) .0573(17) Uani d . 1 . . C
C12 .3301(5) .1689(5) .2601(7) .0572(17) Uani d . 1 . . C
H12A .3311 .2019 .1808 .069 Uiso calc R 1 . . H
H12B .2778 .1244 .2579 .069 Uiso calc R 1 . . H
C13 .3118(4) .2390(4) .3606(6) .0470(14) Uani d . 1 . . C
C14 .7206(6) .5582(6) .6536(9) .085(3) Uani d . 1 . . C
H14A .7351 .5202 .7254 .127 Uiso calc R 1 . . H
H14B .7157 .6234 .6779 .127 Uiso calc R 1 . . H
H14C .7700 .5513 .5927 .127 Uiso calc R 1 . . H
C15 .6006(6) .5926(6) .4908(8) .075(2) Uani d . 1 . . C
H15A .5374 .5789 .4632 .113 Uiso calc R 1 . . H
H15B .6440 .5839 .4228 .113 Uiso calc R 1 . . H
H15C .6039 .6570 .5194 .113 Uiso calc R 1 . . H
C16 .4413(7) .0569(7) .1536(9) .094(3) Uani d . 1 . . C
H16A .3937 .0090 .1439 .141 Uiso calc R 1 . . H
H16B .5025 .0276 .1585 .141 Uiso calc R 1 . . H
H16C .4395 .0991 .0834 .141 Uiso calc R 1 . . H
C17 .4167(7) .0448(5) .3804(9) .083(2) Uani d . 1 . . C
H17A .4080 .0793 .4568 .124 Uiso calc R 1 . . H
H17B .4742 .0087 .3850 .124 Uiso calc R 1 . . H
H17C .3641 .0027 .3680 .124 Uiso calc R 1 . . H
C18 .3290(4) .2992(5) .6415(6) .0491(15) Uani d . 1 . . C
C19 .3798(5) .2290(5) .7038(7) .0643(19) Uani d . 1 . . C
H19A .4415 .2149 .6797 .077 Uiso calc R 1 . . H
C20 .3377(6) .1798(7) .8031(8) .079(2) Uani d . 1 . . C
H20A .3709 .1316 .8428 .095 Uiso calc R 1 . . H
C21 .2483(7) .2022(7) .8418(7) .082(3) Uani d . 1 . . C
C22 .1990(6) .2749(7) .7848(9) .083(3) Uani d . 1 . . C
H22A .1398 .2927 .8145 .100 Uiso calc R 1 . . H
C23 .2383(5) .3212(6) .6832(9) .073(2) Uani d . 1 . . C
H23A .2034 .3677 .6423 .088 Uiso calc R 1 . . H

loop_
_atom_site_aniso_label
_atom_site_aniso_U_11
_atom_site_aniso_U_22
_atom_site_aniso_U_33
_atom_site_aniso_U_12
_atom_site_aniso_U_13
_atom_site_aniso_U_23
Cl1 .128(2) .172(3) .0570(11) -.0749(19) .0008(14) .0270(16)
O1 .073(3) .065(3) .067(3) .020(3) .016(3) -.008(3)
O2 .043(2) .072(3) .074(3) -.004(2) .001(2) .018(3)
N1 .033(2) .052(3) .073(4) .005(2) .004(3) -.024(3)
C1 .066(4) .045(3) .043(3) .005(3) .011(3) -.001(3)
C2 .086(5) .059(4) .053(4) -.006(4) .004(4) -.020(4)
C3 .060(4) .052(3) .053(4) -.011(3) -.006(3) -.017(3)
C4 .035(3) .062(4) .075(5) -.002(3) -.007(3) -.020(4)
C5 .037(3) .042(3) .055(4) .008(2) .001(3) -.005(3)
C6 .044(3) .044(3) .043(3) -.001(2) .004(3) -.002(3)
C7 .035(3) .052(3) .055(4) .008(2) .005(3) .005(3)
C8 .040(3) .046(3) .039(3) -.002(2) -.002(2) .005(3)
C9 .049(3) .044(3) .048(4) -.001(2) -.002(3) -.005(3)
C10 .052(4) .062(4) .063(4) .004(3) .014(3) -.012(4)
C11 .065(4) .054(4) .053(4) -.014(3) -.004(3) -.009(3)
C12 .053(4) .065(4) .054(4) -.013(3) -.016(3) .005(3)
C13 .043(3) .053(3) .045(3) -.007(3) -.004(3) .016(3)
C14 .085(5) .081(5) .088(6) -.015(4) -.013(5) -.028(5)
C15 .087(5) .068(5) .072(6) -.016(4) .005(5) .002(4)
C16 .106(6) .090(6) .087(6) -.021(5) .003(5) -.040(6)
C17 .106(6) .054(4) .088(6) -.003(4) -.010(6) .001(5)
C18 .040(3) .056(4) .051(4) -.001(3) .001(3) -.004(3)
C19 .056(4) .075(5) .062(4) .001(3) .000(4) .015(4)
C20 .082(6) .091(6) .062(5) -.019(5) -.009(4) .025(5)
C21 .089(6) .102(6) .055(5) -.053(5) -.003(4) .011(5)
C22 .070(5) .111(7) .068(5) -.015(5) .031(4) -.006(5)
C23 .050(4) .082(5) .089(6) .005(4) .023(4) .006(5)

loop_
_atom_type_symbol
_atom_type_description
_atom_type_scat_dispersion_real
_atom_type_scat_dispersion_imag
_atom_type_scat_source
C C .0033 .0016 'International Tables Vol C Tables 4.2.6.8 and 6.1.1.4'
H H .0000 .0000 'International Tables Vol C Tables 4.2.6.8 and 6.1.1.4'
N N .0061 .0033 'International Tables Vol C Tables 4.2.6.8 and 6.1.1.4'
O O .0106 .0060 'International Tables Vol C Tables 4.2.6.8 and 6.1.1.4'
Cl Cl .1484 .1585 'International Tables Vol C Tables 4.2.6.8 and 6.1.1.4'

loop_
_geom_angle_atom_site_label_1
_geom_angle_atom_site_label_2
_geom_angle_atom_site_label_3
_geom_angle
_geom_angle_publ_flag
C9 N1 C5 123.1(5) yes
O1 C1 C6 120.5(6) yes
O1 C1 C2 121.7(6) yes
C6 C1 C2 117.8(5) no
C1 C2 C3 114.7(6) no
C4 C3 C2 108.8(6) no
C4 C3 C14 108.6(6) no
C2 C3 C14 111.8(6) no
C4 C3 C15 110.6(6) no
C2 C3 C15 108.3(6) no
C14 C3 C15 108.7(6) no
C3 C4 C5 114.7(5) no
C6 C5 N1 120.8(5) no
C6 C5 C4 123.8(5) no
N1 C5 C4 115.4(5) no
C5 C6 C1 119.3(6) no
C5 C6 C7 122.4(5) no
C1 C6 C7 118.3(5) no
C18 C7 C6 112.6(5) no
C18 C7 C8 110.2(5) no
C6 C7 C8 109.5(5) no
C9 C8 C13 118.7(5) no
C9 C8 C7 122.2(5) no
C13 C8 C7 119.1(5) no
N1 C9 C8 120.3(5) no
N1 C9 C10 116.1(5) no
C8 C9 C10 123.5(6) no
C9 C10 C11 113.1(6) no
C17 C11 C12 110.9(7) no
C17 C11 C10 111.0(7) no
C12 C11 C10 107.8(5) no
C17 C11 C16 108.6(6) no
C12 C11 C16 109.6(7) no
C10 C11 C16 108.9(7) no
C13 C12 C11 115.0(5) no
O2 C13 C8 119.3(6) yes
O2 C13 C12 121.1(6) yes
C8 C13 C12 119.4(5) no
C23 C18 C19 118.6(7) no
C23 C18 C7 121.0(6) no
C19 C18 C7 120.5(6) no
C18 C19 C20 119.8(7) no
C21 C20 C19 120.6(8) no
C20 C21 C22 120.2(7) no
C20 C21 Cl1 119.3(8) no
C22 C21 Cl1 120.5(8) no
C21 C22 C23 119.8(8) no
C22 C23 C18 121.0(8) no

loop_
_geom_bond_atom_site_label_1
_geom_bond_atom_site_label_2
_geom_bond_site_symmetry_2
_geom_bond_distance
_geom_bond_publ_flag
Cl1 C21 . 1.729(8) yes
O1 C1 . 1.242(8) yes
O2 C13 . 1.220(7) yes
N1 C9 . 1.331(8) yes
N1 C5 . 1.359(8) yes
C1 C6 . 1.468(9) no
C1 C2 . 1.508(8) no
C2 C3 . 1.521(10) no
C3 C4 . 1.505(9) no
C3 C14 . 1.521(10) no
C3 C15 . 1.531(11) no
C4 C5 . 1.510(8) no
C5 C6 . 1.347(8) no
C6 C7 . 1.514(8) no
C7 C18 . 1.506(9) no
C7 C8 . 1.515(8) no
C8 C9 . 1.371(8) no
C8 C13 . 1.452(8) no
C9 C10 . 1.502(9) no
C10 C11 . 1.528(9) no
C11 C17 . 1.498(11) no
C11 C12 . 1.532(10) no
C11 C16 . 1.533(11) no
C12 C13 . 1.486(10) no
C18 C23 . 1.392(9) no
C18 C19 . 1.395(10) no
C19 C20 . 1.403(11) no
C20 C21 . 1.366(13) no
C21 C22 . 1.382(13) no
C22 C23 . 1.385(12) no

loop_
_geom_hbond_atom_site_label_D
_geom_hbond_atom_site_label_H
_geom_hbond_atom_site_label_A
_geom_hbond_site_symmetry_A
_geom_hbond_distance_DH
_geom_hbond_distance_HA
_geom_hbond_distance_DA
_geom_hbond_angle_DHA
_geom_hbond_publ_flag
N1 H1a O2 3_555 .860 1.875 2.735(6) 178.19 yes

loop_
_cod_related_entry_id
_cod_related_entry_database
_cod_related_entry_code
1 ChemSpider 541533
